data_7227258
loop_
_publ_author_name
'Pedersen, Anders H.'
'Julve, Miguel'
'Brechin, Euan K.'
'Mart\'inez-Lillo, Jos\'e'

_publ_section_title
;
 Self-assembly of the tetrachlorido(oxalato)rhenate(iv) anion with
 protonated organic cations: X-ray structures and magnetic properties
;
_journal_issue 3
_journal_name_full CrystEngComm
_journal_page_first 503
_journal_paper_doi 10.1039/C6CE02025A
_journal_volume 19
_journal_year 2017
_chemical_formula_moiety 'C2 Cl4 O4 Re, C10 H10 N2'
_chemical_formula_sum 'C12 H10 Cl4 N2 O4 Re'
_chemical_formula_weight 574.22
_space_group_crystal_system monoclinic
_space_group_IT_number 15
_space_group_name_Hall '-C 2yc'
_space_group_name_H-M_alt 'C 1 2/c 1'
_symmetry_space_group_name_Hall '-C 2yc'
_symmetry_space_group_name_H-M 'C 1 2/c 1'
_atom_sites_solution_hydrogens mixed
_atom_sites_solution_primary iterative
_audit_creation_date 2016-05-03
_audit_creation_method
;
Olex2 1.2
(compiled 2016.02.19 svn.r3266 for OlexSys, GUI svn.r5155)
;
_audit_update_record
;
2016-09-09 deposited with the CCDC.
2016-12-13 downloaded from the CCDC.
;
_cell_angle_alpha 90
_cell_angle_beta 113.592(4)
_cell_angle_gamma 90
_cell_formula_units_Z 4
_cell_length_a 9.3070(3)
_cell_length_b 17.6267(4)
_cell_length_c 10.8072(3)
_cell_measurement_reflns_used 9109
_cell_measurement_temperature 120.00(10)
_cell_measurement_theta_max 75.9900
_cell_measurement_theta_min 5.0270
_cell_volume 1624.75(9)
_computing_cell_refinement
;
CrysAlisPro, Agilent Technologies,
Version 1.171.37.35e (release 07-10-2014 CrysAlis171 .NET)
(compiled Oct  7 2014,17:20:27)
;
_computing_data_collection
;
CrysAlisPro, Agilent Technologies,
Version 1.171.37.35e (release 07-10-2014 CrysAlis171 .NET)
(compiled Oct  7 2014,17:20:27)
;
_computing_data_reduction
;
CrysAlisPro, Agilent Technologies,
Version 1.171.37.35e (release 07-10-2014 CrysAlis171 .NET)
(compiled Oct  7 2014,17:20:27)
;
_computing_molecular_graphics 'Olex2 (Dolomanov et al., 2009)'
_computing_publication_material 'Olex2 (Dolomanov et al., 2009)'
_computing_structure_refinement 'ShelXL (Sheldrick, 2015)'
_computing_structure_solution 'olex2.solve (Bourhis et al., 2015)'
_diffrn_ambient_environment N~2~
_diffrn_ambient_temperature 120.00(10)
_diffrn_detector 'CCD plate'
_diffrn_detector_area_resol_mean 5.1574
_diffrn_detector_type Atlas
_diffrn_measured_fraction_theta_full 1.000
_diffrn_measured_fraction_theta_max 0.995
_diffrn_measurement_details
;
#__ type_ start__ end____ width___ exp.time_
  1 omega  -50.00   29.00   1.0000    2.0000
omega____ theta____ kappa____ phi______ frames
    -      -43.1686   38.0000 -120.0000 79

#__ type_ start__ end____ width___ exp.time_
  2 omega -116.00  -21.00   1.0000    2.0000
omega____ theta____ kappa____ phi______ frames
    -      -43.1686  -38.0000 -120.0000 95

#__ type_ start__ end____ width___ exp.time_
  3 omega  -50.00   29.00   1.0000    2.0000
omega____ theta____ kappa____ phi______ frames
    -      -43.1686   38.0000   30.0000 79

#__ type_ start__ end____ width___ exp.time_
  4 omega -114.00  -62.00   1.0000    2.0000
omega____ theta____ kappa____ phi______ frames
    -      -43.1686 -143.0000  -23.0000 52

#__ type_ start__ end____ width___ exp.time_
  5 omega  -96.00   -2.00   1.0000    2.0000
omega____ theta____ kappa____ phi______ frames
    -      -43.1686  125.0000  120.0000 94

#__ type_ start__ end____ width___ exp.time_
  6 omega    1.00   83.00   1.0000    2.0000
omega____ theta____ kappa____ phi______ frames
    -       43.1686  -99.0000   30.0000 82

#__ type_ start__ end____ width___ exp.time_
  7 omega   30.00  109.00   1.0000    8.0000
omega____ theta____ kappa____ phi______ frames
    -      111.0000  -94.0000  -90.0000 79

#__ type_ start__ end____ width___ exp.time_
  8 omega   40.00   99.00   1.0000    8.0000
omega____ theta____ kappa____ phi______ frames
    -      111.0000  -45.0000  -60.0000 59

#__ type_ start__ end____ width___ exp.time_
  9 omega   39.00  121.00   1.0000    8.0000
omega____ theta____ kappa____ phi______ frames
    -      111.0000 -125.0000 -180.0000 82

#__ type_ start__ end____ width___ exp.time_
 10 omega   87.00  178.00   1.0000    8.0000
omega____ theta____ kappa____ phi______ frames
    -      111.0000   30.0000   90.0000 91

#__ type_ start__ end____ width___ exp.time_
 11 omega   87.00  178.00   1.0000    8.0000
omega____ theta____ kappa____ phi______ frames
    -      111.0000   45.0000   30.0000 91

#__ type_ start__ end____ width___ exp.time_
 12 omega   39.00  121.00   1.0000    8.0000
omega____ theta____ kappa____ phi______ frames
    -      111.0000 -125.0000   30.0000 82

#__ type_ start__ end____ width___ exp.time_
 13 omega   30.00  109.00   1.0000    8.0000
omega____ theta____ kappa____ phi______ frames
    -      111.0000  -94.0000 -150.0000 79

#__ type_ start__ end____ width___ exp.time_
 14 omega   87.00  178.00   1.0000    8.0000
omega____ theta____ kappa____ phi______ frames
    -      111.0000   30.0000  -60.0000 91

#__ type_ start__ end____ width___ exp.time_
 15 omega   36.00   91.00   1.0000    8.0000
omega____ theta____ kappa____ phi______ frames
    -      111.0000  -30.0000  150.0000 55

#__ type_ start__ end____ width___ exp.time_
 16 omega   30.00  109.00   1.0000    8.0000
omega____ theta____ kappa____ phi______ frames
    -      111.0000  -94.0000   30.0000 79

#__ type_ start__ end____ width___ exp.time_
 17 omega   39.00  121.00   1.0000    8.0000
omega____ theta____ kappa____ phi______ frames
    -      111.0000 -125.0000  -30.0000 82

#__ type_ start__ end____ width___ exp.time_
 18 omega   40.00   99.00   1.0000    8.0000
omega____ theta____ kappa____ phi______ frames
    -      111.0000  -45.0000    0.0000 59

#__ type_ start__ end____ width___ exp.time_
 19 omega   80.00  178.00   1.0000    8.0000
omega____ theta____ kappa____ phi______ frames
    -      111.0000   77.0000  120.0000 98

#__ type_ start__ end____ width___ exp.time_
 20 omega   39.00  121.00   1.0000    8.0000
omega____ theta____ kappa____ phi______ frames
    -      111.0000 -125.0000  -60.0000 82

#__ type_ start__ end____ width___ exp.time_
 21 omega   93.00  178.00   1.0000    8.0000
omega____ theta____ kappa____ phi______ frames
    -      111.0000  127.0000 -138.0000 85

#__ type_ start__ end____ width___ exp.time_
 22 omega   30.00  109.00   1.0000    8.0000
omega____ theta____ kappa____ phi______ frames
    -      111.0000  -94.0000  -30.0000 79

#__ type_ start__ end____ width___ exp.time_
 23 omega   30.00  109.00   1.0000    8.0000
omega____ theta____ kappa____ phi______ frames
    -      111.0000  -94.0000  150.0000 79

#__ type_ start__ end____ width___ exp.time_
 24 omega   36.00   91.00   1.0000    8.0000
omega____ theta____ kappa____ phi______ frames
    -      111.0000  -30.0000   30.0000 55

#__ type_ start__ end____ width___ exp.time_
 25 omega   30.00  109.00   1.0000    8.0000
omega____ theta____ kappa____ phi______ frames
    -      111.0000  -94.0000 -180.0000 79

#__ type_ start__ end____ width___ exp.time_
 26 omega   87.00  178.00   1.0000    8.0000
omega____ theta____ kappa____ phi______ frames
    -      111.0000   45.0000    0.0000 91

#__ type_ start__ end____ width___ exp.time_
 27 omega   94.00  178.00   1.0000    8.0000
omega____ theta____ kappa____ phi______ frames
    -      111.0000  125.0000  -60.0000 84

#__ type_ start__ end____ width___ exp.time_
 28 omega -117.00  -12.00   1.0000    2.0000
omega____ theta____ kappa____ phi______ frames
    -      -43.1686  -77.0000    0.0000 105

#__ type_ start__ end____ width___ exp.time_
 29 omega -113.00  -17.00   1.0000    2.0000
omega____ theta____ kappa____ phi______ frames
    -      -43.1686  -57.0000 -180.0000 96

#__ type_ start__ end____ width___ exp.time_
 30 omega  -50.00   29.00   1.0000    2.0000
omega____ theta____ kappa____ phi______ frames
    -      -43.1686   38.0000  -30.0000 79

#__ type_ start__ end____ width___ exp.time_
 31 omega -117.00  -12.00   1.0000    2.0000
omega____ theta____ kappa____ phi______ frames
    -      -43.1686  -77.0000   90.0000 105

#__ type_ start__ end____ width___ exp.time_
 32 omega -113.00  -17.00   1.0000    2.0000
omega____ theta____ kappa____ phi______ frames
    -      -43.1686  -57.0000   90.0000 96
;
_diffrn_measurement_device 'four-circle diffractometer'
_diffrn_measurement_device_type 'SuperNova, Dual, Cu at zero, Atlas'
_diffrn_measurement_method '\w scans'
_diffrn_orient_matrix_UB_11 0.0150839000
_diffrn_orient_matrix_UB_12 0.0870688000
_diffrn_orient_matrix_UB_13 0.0083593000
_diffrn_orient_matrix_UB_21 -0.0919403000
_diffrn_orient_matrix_UB_22 0.0054168000
_diffrn_orient_matrix_UB_23 -0.1540335000
_diffrn_orient_matrix_UB_31 -0.1547988000
_diffrn_orient_matrix_UB_32 0.0052977000
_diffrn_orient_matrix_UB_33 0.0196650000
_diffrn_radiation_monochromator mirror
_diffrn_radiation_probe x-ray
_diffrn_radiation_type CuK\a
_diffrn_radiation_wavelength 1.54184
_diffrn_reflns_av_R_equivalents 0.0659
_diffrn_reflns_av_unetI/netI 0.0256
_diffrn_reflns_Laue_measured_fraction_full 1.000
_diffrn_reflns_Laue_measured_fraction_max 0.995
_diffrn_reflns_limit_h_max 9
_diffrn_reflns_limit_h_min -11
_diffrn_reflns_limit_k_max 21
_diffrn_reflns_limit_k_min -22
_diffrn_reflns_limit_l_max 13
_diffrn_reflns_limit_l_min -13
_diffrn_reflns_number 12929
_diffrn_reflns_point_group_measured_fraction_full 1.000
_diffrn_reflns_point_group_measured_fraction_max 0.995
_diffrn_reflns_theta_full 67.684
_diffrn_reflns_theta_max 76.306
_diffrn_reflns_theta_min 5.018
_diffrn_source 'sealed X-ray tube'
_diffrn_source_type 'SuperNova (Cu) X-ray Source'
_exptl_absorpt_coefficient_mu 20.879
_exptl_absorpt_correction_T_max 1.00000
_exptl_absorpt_correction_T_min 0.31094
_exptl_absorpt_correction_type multi-scan
_exptl_absorpt_process_details
;
CrysAlisPro, Agilent Technologies,
Version 1.171.37.35e (release 07-10-2014 CrysAlis171 .NET)
(compiled Oct  7 2014,17:20:27)
Empirical absorption correction using spherical harmonics,
 implemented in SCALE3 ABSPACK scaling algorithm.
Empirical absorption correction using spherical harmonics,
 implemented in SCALE3 ABSPACK scaling algorithm.
;
_exptl_crystal_colour colourless
_exptl_crystal_colour_primary colourless
_exptl_crystal_density_diffrn 2.347
_exptl_crystal_description plate
_exptl_crystal_F_000 1084
_exptl_crystal_preparation ', Magnetic properties'
_exptl_crystal_recrystallization_method 'Re-crystallisation from solvent'
_exptl_crystal_size_max 0.4829
_exptl_crystal_size_mid 0.0565
_exptl_crystal_size_min 0.0197
_refine_diff_density_max 2.788
_refine_diff_density_min -1.231
_refine_diff_density_rms 0.198
_refine_ls_extinction_method none
_refine_ls_goodness_of_fit_ref 1.032
_refine_ls_hydrogen_treatment mixed
_refine_ls_matrix_type full
_refine_ls_number_parameters 109
_refine_ls_number_reflns 1700
_refine_ls_number_restraints 0
_refine_ls_restrained_S_all 1.032
_refine_ls_R_factor_all 0.0326
_refine_ls_R_factor_gt 0.0322
_refine_ls_shift/su_max 0.000
_refine_ls_shift/su_mean 0.000
_refine_ls_structure_factor_coef Fsqd
_refine_ls_weighting_details 'w=1/[\s^2^(Fo^2^)+(0.0686P)^2^+3.6307P] where P=(Fo^2^+2Fc^2^)/3'
_refine_ls_weighting_scheme calc
_refine_ls_wR_factor_gt 0.0849
_refine_ls_wR_factor_ref 0.0857
_reflns_Friedel_coverage 0.000
_reflns_number_gt 1661
_reflns_number_total 1700
_reflns_threshold_expression 'I > 2\s(I)'
_cod_data_source_file c6ce02025a2.cif
_cod_data_source_block eb15144_refinalized
_cod_depositor_comments 'Adding full bibliography for 7227258--7227259.cif.'
_cod_database_code 7227258
_chemical_oxdiff_formula 'C12 H8 Cl4 N2 O4'
_chemical_oxdiff_usercomment '@ 120 K AHP261C'
_shelx_space_group_comment
;
The symmetry employed for this shelxl refinement is uniquely defined
by the following loop, which should always be used as a source of
symmetry information in preference to the above space-group names.
They are only intended as comments.
;
_reflns_odcompleteness_completeness 100.00
_reflns_odcompleteness_iscentric 1
_reflns_odcompleteness_theta 66.97
_olex2_refinement_description
;
1. Fixed Uiso
 At 1.2 times of:
  All C(H) groups, All N(H) groups
2.a Aromatic/amide H refined with riding coordinates:
 N1(H1), C2(H2A), C3(H3), C6(H6), C7(H7)
;
_shelx_shelxl_version_number 2014/7
_olex2_submission_special_instructions 'No special instructions were received'

loop_
_space_group_symop_operation_xyz
'x, y, z'
'-x, y, -z+1/2'
'x+1/2, y+1/2, z'
'-x+1/2, y+1/2, -z+1/2'
'-x, -y, -z'
'x, -y, z-1/2'
'-x+1/2, -y+1/2, -z'
'x+1/2, -y+1/2, z-1/2'

loop_
_atom_site_label
_atom_site_type_symbol
_atom_site_fract_x
_atom_site_fract_y
_atom_site_fract_z
_atom_site_U_iso_or_equiv
_atom_site_adp_type
_atom_site_occupancy
_atom_site_site_symmetry_order
_atom_site_calc_flag
_atom_site_refinement_flags_posn
_atom_site_refinement_flags_adp
_atom_site_refinement_flags_occupancy
Re1 Re 0.0000 0.38665(2) 0.2500 0.01609(13) Uani 1 2 d S T P
Cl1 Cl 0.02615(14) 0.39039(5) 0.04317(11) 0.0232(3) Uani 1 1 d . . .
Cl2 Cl -0.19555(11) 0.29423(6) 0.16783(10) 0.0227(2) Uani 1 1 d . . .
O1 O -0.1539(4) 0.47579(16) 0.1862(3) 0.0206(6) Uani 1 1 d . . .
O2 O -0.1636(4) 0.60193(18) 0.1861(4) 0.0268(7) Uani 1 1 d . . .
C1 C -0.0900(5) 0.5430(2) 0.2136(4) 0.0237(8) Uani 1 1 d . . .
N1 N -0.5000 0.3632(3) -0.2500 0.0267(10) Uani 1 2 d S T P
H1 H -0.5000 0.3144 -0.2500 0.032 Uiso 1 2 calc RS T P
N2 N -0.5000 0.7559(4) -0.2500 0.050(2) Uani 1 2 d S T P
H2 H -0.5000 0.804(7) -0.2500 0.06(3) Uiso 1 2 d S T P
C2 C -0.3809(6) 0.3992(3) -0.1546(5) 0.0286(10) Uani 1 1 d . . .
H2A H -0.3000 0.3717 -0.0903 0.034 Uiso 1 1 calc R . .
C3 C -0.3786(5) 0.4771(2) -0.1519(4) 0.0256(9) Uani 1 1 d . . .
H3 H -0.2966 0.5027 -0.0851 0.031 Uiso 1 1 calc R . .
C4 C -0.5000 0.5181(3) -0.2500 0.0219(11) Uani 1 2 d S T P
C5 C -0.5000 0.6018(4) -0.2500 0.0274(14) Uani 1 2 d S T P
C6 C -0.4331(5) 0.6416(3) -0.1280(6) 0.0326(10) Uani 1 1 d . . .
H6 H -0.3870 0.6159 -0.0463 0.039 Uiso 1 1 calc R . .
C7 C -0.4376(6) 0.7202(3) -0.1324(7) 0.0418(13) Uani 1 1 d . . .
H7 H -0.3967 0.7479 -0.0526 0.050 Uiso 1 1 calc R . .

loop_
_atom_site_aniso_label
_atom_site_aniso_U_11
_atom_site_aniso_U_22
_atom_site_aniso_U_33
_atom_site_aniso_U_23
_atom_site_aniso_U_13
_atom_site_aniso_U_12
Re1 0.01771(19) 0.01508(18) 0.01591(18) 0.000 0.00720(12) 0.000
Cl1 0.0274(6) 0.0263(6) 0.0182(5) -0.0010(3) 0.0115(5) -0.0007(3)
Cl2 0.0183(4) 0.0194(4) 0.0290(5) -0.0021(4) 0.0078(4) -0.0021(3)
O1 0.0260(15) 0.0169(13) 0.0193(13) 0.0027(10) 0.0094(11) 0.0054(11)
O2 0.0315(18) 0.0215(14) 0.0286(17) 0.0028(12) 0.0134(15) 0.0049(12)
C1 0.037(3) 0.0213(19) 0.0180(17) 0.0011(15) 0.0162(18) 0.0003(17)
N1 0.030(3) 0.017(2) 0.031(3) 0.000 0.010(2) 0.000
N2 0.042(4) 0.013(3) 0.105(7) 0.000 0.041(4) 0.000
C2 0.027(2) 0.0241(19) 0.029(2) 0.0037(18) 0.005(2) 0.0015(17)
C3 0.022(2) 0.022(2) 0.026(2) -0.0001(16) 0.0033(17) -0.0013(15)
C4 0.025(3) 0.019(3) 0.024(3) 0.000 0.011(2) 0.000
C5 0.016(3) 0.021(3) 0.042(4) 0.000 0.009(3) 0.000
C6 0.021(2) 0.028(2) 0.047(3) -0.007(2) 0.011(2) -0.0007(17)
C7 0.030(2) 0.025(2) 0.073(4) -0.020(2) 0.024(3) -0.0061(18)

loop_
_atom_type_symbol
_atom_type_description
_atom_type_scat_dispersion_real
_atom_type_scat_dispersion_imag
_atom_type_scat_source
C C 0.0181 0.0091 'International Tables Vol C Tables 4.2.6.8 and 6.1.1.4'
H H 0.0000 0.0000 'International Tables Vol C Tables 4.2.6.8 and 6.1.1.4'
Cl Cl 0.3639 0.7018 'International Tables Vol C Tables 4.2.6.8 and 6.1.1.4'
N N 0.0311 0.0180 'International Tables Vol C Tables 4.2.6.8 and 6.1.1.4'
O O 0.0492 0.0322 'International Tables Vol C Tables 4.2.6.8 and 6.1.1.4'
Re Re -5.2083 5.8923 'International Tables Vol C Tables 4.2.6.8 and 6.1.1.4'

loop_
_exptl_crystal_face_index_h
_exptl_crystal_face_index_k
_exptl_crystal_face_index_l
_exptl_crystal_face_perp_dist
_exptl_oxdiff_crystal_face_indexfrac_h
_exptl_oxdiff_crystal_face_indexfrac_k
_exptl_oxdiff_crystal_face_indexfrac_l
_exptl_oxdiff_crystal_face_x
_exptl_oxdiff_crystal_face_y
_exptl_oxdiff_crystal_face_z
0 -1 0 0.0098 0.0003 -0.9992 -0.0000 -0.0870 -0.0054 -0.0053
0 1 0 0.0098 -0.0003 0.9992 0.0000 0.0870 0.0054 0.0053
0 -1 5 0.0214 -0.0027 -0.9975 5.0013 -0.0451 -0.7755 0.0935
5 -1 -3 0.2172 5.0040 -0.9925 -3.0023 -0.0360 -0.0030 -0.8389
-5 1 3 0.2500 -5.0040 0.9925 3.0023 0.0360 0.0030 0.8389
0 5 -3 0.0180 0.0001 4.9950 -3.0007 0.4098 0.4892 -0.0326

loop_
_geom_angle_atom_site_label_1
_geom_angle_atom_site_label_2
_geom_angle_atom_site_label_3
_geom_angle
_geom_angle_site_symmetry_1
_geom_angle_site_symmetry_3
Cl1 Re1 Cl1 176.78(4) . 2
Cl2 Re1 Cl1 91.13(4) . 2
Cl2 Re1 Cl1 91.12(4) 2 2
Cl2 Re1 Cl1 91.12(4) . .
Cl2 Re1 Cl1 91.13(4) 2 .
Cl2 Re1 Cl2 91.61(5) . 2
O1 Re1 Cl1 89.03(8) 2 2
O1 Re1 Cl1 88.50(8) 2 .
O1 Re1 Cl1 88.50(8) . 2
O1 Re1 Cl1 89.03(8) . .
O1 Re1 Cl2 94.22(9) . .
O1 Re1 Cl2 94.22(9) 2 2
O1 Re1 Cl2 174.17(9) 2 .
O1 Re1 Cl2 174.17(9) . 2
O1 Re1 O1 79.96(17) . 2
C1 O1 Re1 115.2(3) . .
O1 C1 C1 114.8(2) . 2
O2 C1 O1 124.0(4) . .
O2 C1 C1 121.1(3) . 2
C2 N1 H1 118.4 . .
C2 N1 H1 118.4 2_454 .
C2 N1 C2 123.2(6) . 2_454
C7 N2 H2 118.4(3) . .
C7 N2 H2 118.4(3) 2_454 .
C7 N2 C7 123.2(6) 2_454 .
N1 C2 H2A 120.2 . .
N1 C2 C3 119.5(5) . .
C3 C2 H2A 120.2 . .
C2 C3 H3 120.1 . .
C2 C3 C4 119.9(4) . .
C4 C3 H3 120.1 . .
C3 C4 C3 118.0(6) . 2_454
C3 C4 C5 121.0(3) . .
C3 C4 C5 121.0(3) 2_454 .
C6 C5 C4 120.0(3) . .
C6 C5 C4 120.0(3) 2_454 .
C6 C5 C6 120.0(7) . 2_454
C5 C6 H6 120.9 . .
C7 C6 C5 118.1(5) . .
C7 C6 H6 120.9 . .
N2 C7 C6 120.2(5) . .
N2 C7 H7 119.9 . .
C6 C7 H7 119.9 . .

loop_
_geom_bond_atom_site_label_1
_geom_bond_atom_site_label_2
_geom_bond_distance
_geom_bond_site_symmetry_2
Re1 Cl1 2.3443(11) 2
Re1 Cl1 2.3442(11) .
Re1 Cl2 2.3369(10) 2
Re1 Cl2 2.3369(10) .
Re1 O1 2.050(3) .
Re1 O1 2.050(3) 2
O1 C1 1.305(5) .
O2 C1 1.214(6) .
C1 C1 1.539(9) 2
N1 H1 0.8600 .
N1 C2 1.334(6) .
N1 C2 1.334(6) 2_454
N2 H2 0.84(13) .
N2 C7 1.326(7) .
N2 C7 1.326(7) 2_454
C2 H2A 0.9300 .
C2 C3 1.374(7) .
C3 H3 0.9300 .
C3 C4 1.401(5) .
C4 C3 1.401(5) 2_454
C4 C5 1.477(9) .
C5 C6 1.399(6) .
C5 C6 1.399(6) 2_454
C6 H6 0.9300 .
C6 C7 1.386(7) .
C7 H7 0.9300 .

loop_
_geom_torsion_atom_site_label_1
_geom_torsion_atom_site_label_2
_geom_torsion_atom_site_label_3
_geom_torsion_atom_site_label_4
_geom_torsion
_geom_torsion_site_symmetry_1
_geom_torsion_site_symmetry_4
Re1 O1 C1 O2 -178.2(3) . .
Re1 O1 C1 C1 1.2(5) . 2
N1 C2 C3 C4 -0.7(7) . .
C2 N1 C2 C3 0.4(4) 2_454 .
C2 C3 C4 C3 0.4(3) . 2_454
C2 C3 C4 C5 -179.6(3) . .
C3 C4 C5 C6 -31.5(3) 2_454 2_454
C3 C4 C5 C6 148.5(3) . 2_454
C3 C4 C5 C6 -31.5(3) . .
C3 C4 C5 C6 148.5(3) 2_454 .
C4 C5 C6 C7 -179.1(3) . .
C5 C6 C7 N2 -1.8(7) . .
C6 C5 C6 C7 0.9(3) 2_454 .
C7 N2 C7 C6 0.9(3) 2_454 .
